data_4061626
_journal_name_full Organometallics
_journal_paper_doi 10.1021/om050448e
_journal_year 2005
_chemical_formula_sum 'C36 H59 F6 Ir N4 O9 S4'
_chemical_formula_weight 1126.31
_space_group_IT_number 2
_symmetry_cell_setting triclinic
_symmetry_space_group_name_Hall '-P 1'
_symmetry_space_group_name_H-M 'P -1'
_cell_angle_alpha 101.934(1)
_cell_angle_beta 95.489(1)
_cell_angle_gamma 103.635(1)
_cell_formula_units_Z 2
_cell_length_a 11.892(1)
_cell_length_b 14.532(1)
_cell_length_c 15.385(1)
_cell_measurement_temperature 293(2)
_cell_volume 2498.6(3)
_diffrn_ambient_temperature 293(2)
_exptl_crystal_density_diffrn 1.497
_cod_depositor_comments
;
The following automatic conversions were performed:
'_symmetry_cell_setting' value 'Triclinic' changed to 'triclinic'
according to '/home/saulius/struct/CIF-dictionaries/cif_core.dic'
dictionary named 'cif_core.dic' version 2.4.1 from 2010-06-29.

Automatic conversion script
Id: cif_fix_enum 1527 2010-12-29 10:47:43Z saulius 
;
_cod_database_code 4061626

loop_
_symmetry_equiv_pos_as_xyz
'x, y, z'
'-x, -y, -z'

loop_
_atom_site_label
_atom_site_type_symbol
_atom_site_fract_x
_atom_site_fract_y
_atom_site_fract_z
_atom_site_U_iso_or_equiv
_atom_site_adp_type
_atom_site_occupancy
_atom_site_symmetry_multiplicity
_atom_site_calc_flag
_atom_site_refinement_flags
_atom_site_disorder_assembly
_atom_site_disorder_group
Ir1 Ir 0.640718(17) 0.228085(14) 0.316224(14) 0.04343(8) Uani 1 1 d . . .
S1 S 0.46523(11) 0.22864(9) 0.37563(9) 0.0475(3) Uani 1 1 d . . .
S2 S 0.69066(12) 0.39814(9) 0.37420(8) 0.0467(3) Uani 1 1 d . . .
N1 N 0.2359(4) 0.1675(3) 0.2990(3) 0.0552(11) Uani 1 1 d . . .
C2 C 0.3464(4) 0.2010(4) 0.2882(3) 0.0457(12) Uani 1 1 d . . .
N3 N 0.3553(4) 0.2076(3) 0.2047(3) 0.0489(10) Uani 1 1 d . . .
C4 C 0.2426(5) 0.1770(4) 0.1599(4) 0.0561(14) Uani 1 1 d . . .
C5 C 0.1702(5) 0.1516(4) 0.2187(4) 0.0635(16) Uani 1 1 d . . .
H5 H 0.0892 0.1275 0.2058 0.080 Uiso 1 1 calc R . .
C6 C 0.1937(5) 0.1499(5) 0.3818(4) 0.082(2) Uani 1 1 d . . .
H6A H 0.2360 0.1101 0.4064 0.080 Uiso 1 1 calc R . .
H6B H 0.1118 0.1171 0.3689 0.080 Uiso 1 1 calc R . .
H6C H 0.2057 0.2110 0.4245 0.080 Uiso 1 1 calc R . .
C7 C 0.2160(6) 0.1676(5) 0.0604(4) 0.0687(17) Uani 1 1 d . . .
C8 C 0.2950(9) 0.2468(7) 0.0343(5) 0.142(4) Uani 1 1 d . . .
H8A H 0.2941 0.3079 0.0722 0.080 Uiso 1 1 calc R . .
H8B H 0.2701 0.2459 -0.0271 0.080 Uiso 1 1 calc R . .
H8C H 0.3730 0.2387 0.0406 0.080 Uiso 1 1 calc R . .
C9 C 0.0913(8) 0.1643(8) 0.0335(6) 0.157(4) Uani 1 1 d . . .
H9A H 0.0417 0.1061 0.0435 0.080 Uiso 1 1 calc R . .
H9B H 0.0781 0.1643 -0.0290 0.080 Uiso 1 1 calc R . .
H9C H 0.0735 0.2203 0.0687 0.080 Uiso 1 1 calc R . .
C10 C 0.2401(11) 0.0789(6) 0.0098(5) 0.157(5) Uani 1 1 d . . .
H10A H 0.3208 0.0808 0.0259 0.080 Uiso 1 1 calc R . .
H10B H 0.2244 0.0749 -0.0535 0.080 Uiso 1 1 calc R . .
H10C H 0.1910 0.0228 0.0237 0.080 Uiso 1 1 calc R . .
N1' N 0.8279(4) 0.5398(3) 0.3102(3) 0.0560(11) Uani 1 1 d . . .
C2' C 0.7447(5) 0.4545(4) 0.2904(4) 0.0497(13) Uani 1 1 d . . .
N3' N 0.7136(4) 0.4187(3) 0.2033(3) 0.0540(11) Uani 1 1 d . . .
C4' C 0.7805(5) 0.4860(5) 0.1653(4) 0.0625(16) Uani 1 1 d . . .
C5' C 0.8498(5) 0.5599(4) 0.2311(4) 0.0662(16) Uani 1 1 d . . .
H5' H 0.9027 0.6147 0.2230 0.080 Uiso 1 1 calc R . .
C6' C 0.8836(6) 0.6003(4) 0.4000(4) 0.0753(18) Uani 1 1 d . . .
H6'1 H 0.8348 0.6407 0.4230 0.080 Uiso 1 1 calc R . .
H6'2 H 0.9585 0.6406 0.3958 0.080 Uiso 1 1 calc R . .
H6'3 H 0.8939 0.5589 0.4397 0.080 Uiso 1 1 calc R . .
C7' C 0.7707(8) 0.4707(6) 0.0644(5) 0.092(2) Uani 1 1 d . . .
C8' C 0.7943(12) 0.3735(7) 0.0241(6) 0.181(6) Uani 1 1 d . . .
H8'1 H 0.8632 0.3674 0.0579 0.080 Uiso 1 1 calc R . .
H8'2 H 0.8059 0.3705 -0.0372 0.080 Uiso 1 1 calc R . .
H8'3 H 0.7286 0.3213 0.0262 0.080 Uiso 1 1 calc R . .
C9' C 0.6510(9) 0.4715(8) 0.0249(5) 0.148(4) Uani 1 1 d . . .
H9'1 H 0.5934 0.4218 0.0407 0.080 Uiso 1 1 calc R . .
H9'2 H 0.6452 0.4593 -0.0394 0.080 Uiso 1 1 calc R . .
H9'3 H 0.6376 0.5340 0.0480 0.080 Uiso 1 1 calc R . .
C10' C 0.8641(8) 0.5529(7) 0.0421(6) 0.137(4) Uani 1 1 d . . .
H10D H 0.8558 0.6150 0.0726 0.080 Uiso 1 1 calc R . .
H10E H 0.8536 0.5474 -0.0215 0.080 Uiso 1 1 calc R . .
H10F H 0.9408 0.5471 0.0615 0.080 Uiso 1 1 calc R . .
C11 C 0.4791(5) 0.3557(4) 0.4266(4) 0.0564(14) Uani 1 1 d . . .
H11A H 0.4018 0.3663 0.4283 0.080 Uiso 1 1 calc R . .
H11B H 0.5187 0.3715 0.4880 0.080 Uiso 1 1 calc R . .
C12 C 0.5465(5) 0.4218(4) 0.3756(4) 0.0538(14) Uani 1 1 d . . .
H12A H 0.5544 0.4894 0.4048 0.080 Uiso 1 1 calc R . .
H12B H 0.5062 0.4088 0.3148 0.080 Uiso 1 1 calc R . .
C13 C 0.7638(6) 0.1546(5) 0.2562(5) 0.076(2) Uani 1 1 d . . .
C14 C 0.8150(5) 0.2105(4) 0.3408(5) 0.0694(18) Uani 1 1 d . . .
C15 C 0.7495(6) 0.1805(4) 0.4069(4) 0.0669(16) Uani 1 1 d . . .
C16 C 0.6582(5) 0.0984(4) 0.3597(5) 0.0606(15) Uani 1 1 d . . .
C17 C 0.6597(6) 0.0816(4) 0.2679(5) 0.0704(18) Uani 1 1 d . . .
C18 C 0.8029(8) 0.1592(6) 0.1697(6) 0.121(3) Uani 1 1 d . . .
H18A H 0.8636 0.2181 0.1766 0.080 Uiso 1 1 calc R . .
H18B H 0.7382 0.1585 0.1269 0.080 Uiso 1 1 calc R . .
H18C H 0.8326 0.1040 0.1486 0.080 Uiso 1 1 calc R . .
C19 C 0.9248(6) 0.2902(6) 0.3600(7) 0.127(3) Uani 1 1 d . . .
H19A H 0.9908 0.2636 0.3676 0.080 Uiso 1 1 calc R . .
H19B H 0.9245 0.3369 0.4141 0.080 Uiso 1 1 calc R . .
H19C H 0.9302 0.3215 0.3109 0.080 Uiso 1 1 calc R . .
C20 C 0.7824(7) 0.2143(5) 0.5070(5) 0.101(2) Uani 1 1 d . . .
H20A H 0.7142 0.1973 0.5350 0.080 Uiso 1 1 calc R . .
H20B H 0.8141 0.2838 0.5233 0.080 Uiso 1 1 calc R . .
H20C H 0.8399 0.1836 0.5269 0.080 Uiso 1 1 calc R . .
C21 C 0.5745(7) 0.0391(5) 0.4084(6) 0.105(3) Uani 1 1 d . . .
H21A H 0.5006 0.0101 0.3700 0.080 Uiso 1 1 calc R . .
H21B H 0.5634 0.0808 0.4622 0.080 Uiso 1 1 calc R . .
H21C H 0.6065 -0.0113 0.4237 0.080 Uiso 1 1 calc R . .
C22 C 0.5784(7) 0.0063(5) 0.1947(6) 0.112(3) Uani 1 1 d . . .
H22A H 0.6138 -0.0458 0.1750 0.080 Uiso 1 1 calc R . .
H22B H 0.5617 0.0344 0.1454 0.080 Uiso 1 1 calc R . .
H22C H 0.5070 -0.0188 0.2163 0.080 Uiso 1 1 calc R . .
O7 O 0.5735(3) 0.2445(2) 0.1881(2) 0.0502(8) Uani 1 1 d . . .
H7A H 0.4964 0.2240 0.1516 0.080 Uiso 1 1 d R . .
H7B H 0.6314 0.3004 0.1800 0.080 Uiso 1 1 d R . .
S3 S 0.77913(15) 0.50663(14) 0.62747(11) 0.0740(5) Uani 1 1 d . . .
O1 O 0.8798(5) 0.4788(4) 0.6028(4) 0.1156(19) Uani 1 1 d . . .
O2 O 0.6718(5) 0.4353(5) 0.6025(4) 0.143(3) Uani 1 1 d . . .
O3 O 0.7792(5) 0.6009(5) 0.6130(4) 0.130(2) Uani 1 1 d . . .
C23 C 0.8027(9) 0.5294(7) 0.7469(6) 0.106(3) Uani 1 1 d . . .
F1 F 0.7137(6) 0.5616(5) 0.7786(4) 0.175(3) Uani 1 1 d . . .
F2 F 0.8970(6) 0.5978(5) 0.7838(4) 0.173(3) Uani 1 1 d . . .
F3 F 0.8045(8) 0.4551(5) 0.7764(4) 0.198(3) Uani 1 1 d . . .
S4 S 0.8698(2) 0.8978(2) 0.25451(16) 0.1088(7) Uani 1 1 d . . .
O4 O 0.7479(6) 0.8848(5) 0.2403(5) 0.169(3) Uani 1 1 d . . .
O5 O 0.9090(8) 0.8140(6) 0.2221(6) 0.205(4) Uani 1 1 d . . .
O6 O 0.9261(7) 0.9804(6) 0.2347(5) 0.191(4) Uani 1 1 d . . .
C24 C 0.9028(10) 0.9168(7) 0.3703(7) 0.112(3) Uani 1 1 d . . .
F4 F 1.0193(6) 0.9304(5) 0.3965(4) 0.170(3) Uani 1 1 d . . .
F5 F 0.8782(9) 0.9951(7) 0.4110(5) 0.240(5) Uani 1 1 d . . .
F6 F 0.8601(7) 0.8509(6) 0.4041(5) 0.220(4) Uani 1 1 d . . .
O8 O 0.3701(6) 0.3368(4) 0.6101(5) 0.121(2) Uani 1 1 d . . .
C25 C 0.4732(9) 0.2276(6) 0.6397(7) 0.135(4) Uani 1 1 d . . .
H25A H 0.4122 0.1681 0.6291 0.080 Uiso 1 1 calc R . .
H25B H 0.5337 0.2279 0.6859 0.080 Uiso 1 1 calc R . .
H25C H 0.5053 0.2320 0.5854 0.080 Uiso 1 1 calc R . .
C26 C 0.4252(8) 0.3102(6) 0.6681(7) 0.096(2) Uani 1 1 d . . .
C27 C 0.4296(9) 0.3541(7) 0.7575(8) 0.142(4) Uani 1 1 d . . .
H27A H 0.4822 0.4181 0.7716 0.080 Uiso 1 1 calc R . .
H27B H 0.4567 0.3157 0.7946 0.080 Uiso 1 1 calc R . .
H27C H 0.3528 0.3589 0.7685 0.080 Uiso 1 1 calc R . .
O9 O 0.3013(9) 0.9235(9) 0.3072(8) 0.235(6) Uani 1 1 d . . .
C28 C 0.1839(11) 0.7844(9) 0.2424(8) 0.196(7) Uani 1 1 d . . .
H28A H 0.2336 0.7423 0.2260 0.080 Uiso 1 1 calc R . .
H28B H 0.1120 0.7621 0.2010 0.080 Uiso 1 1 calc R . .
H28C H 0.1673 0.7834 0.3021 0.080 Uiso 1 1 calc R . .
C29 C 0.2379(11) 0.8754(8) 0.2397(15) 0.166(7) Uani 1 1 d . . .
C30 C 0.2230(14) 0.9098(10) 0.1657(11) 0.246(10) Uani 1 1 d . . .
H30A H 0.2953 0.9223 0.1418 0.080 Uiso 1 1 calc R . .
H30B H 0.1994 0.9691 0.1811 0.080 Uiso 1 1 calc R . .
H30C H 0.1637 0.8624 0.1214 0.080 Uiso 1 1 calc R . .

loop_
_atom_site_aniso_label
_atom_site_aniso_U_11
_atom_site_aniso_U_22
_atom_site_aniso_U_33
_atom_site_aniso_U_23
_atom_site_aniso_U_13
_atom_site_aniso_U_12
Ir1 0.03821(12) 0.04129(12) 0.04910(12) 0.00695(8) 0.00621(8) 0.01063(8)
S1 0.0430(8) 0.0524(8) 0.0475(7) 0.0139(6) 0.0089(6) 0.0111(6)
S2 0.0482(8) 0.0459(7) 0.0432(7) 0.0073(6) 0.0086(6) 0.0086(6)
N1 0.043(3) 0.060(3) 0.059(3) 0.015(2) 0.012(2) 0.005(2)
C2 0.040(3) 0.050(3) 0.046(3) 0.007(2) 0.006(2) 0.013(2)
N3 0.043(3) 0.049(3) 0.050(3) 0.009(2) 0.004(2) 0.006(2)
C4 0.050(3) 0.054(3) 0.057(3) 0.005(3) -0.001(3) 0.009(3)
C5 0.039(3) 0.067(4) 0.070(4) 0.001(3) 0.002(3) 0.002(3)
C6 0.050(4) 0.121(6) 0.070(4) 0.027(4) 0.019(3) 0.004(4)
C7 0.058(4) 0.084(5) 0.055(4) 0.008(3) -0.001(3) 0.012(3)
C8 0.182(11) 0.164(9) 0.058(5) 0.014(6) -0.031(6) 0.036(8)
C9 0.111(8) 0.275(14) 0.081(6) 0.029(7) -0.007(6) 0.065(9)
C10 0.301(15) 0.118(7) 0.064(5) 0.002(5) 0.005(7) 0.105(9)
N1' 0.047(3) 0.048(3) 0.068(3) 0.012(2) 0.010(2) 0.004(2)
C2' 0.044(3) 0.052(3) 0.056(3) 0.017(3) 0.011(3) 0.012(3)
N3' 0.056(3) 0.060(3) 0.045(3) 0.013(2) 0.012(2) 0.010(2)
C4' 0.062(4) 0.078(4) 0.060(4) 0.028(3) 0.024(3) 0.026(3)
C5' 0.060(4) 0.063(4) 0.075(4) 0.026(3) 0.017(3) 0.003(3)
C6' 0.069(4) 0.054(4) 0.083(5) 0.003(3) -0.005(4) -0.005(3)
C7' 0.109(7) 0.110(6) 0.061(4) 0.035(4) 0.025(4) 0.020(5)
C8' 0.342(18) 0.150(9) 0.071(6) 0.030(6) 0.092(9) 0.076(10)
C9' 0.127(9) 0.238(12) 0.068(5) 0.042(7) 0.009(6) 0.024(8)
C10' 0.141(9) 0.181(9) 0.100(7) 0.080(7) 0.046(6) 0.013(7)
C11 0.053(3) 0.061(3) 0.048(3) -0.004(3) 0.012(3) 0.011(3)
C12 0.053(3) 0.047(3) 0.059(3) 0.000(3) 0.014(3) 0.019(3)
C13 0.068(5) 0.099(5) 0.089(5) 0.037(4) 0.043(4) 0.048(4)
C14 0.038(3) 0.054(4) 0.116(6) 0.016(4) 0.007(4) 0.018(3)
C15 0.075(5) 0.055(4) 0.074(4) 0.020(3) -0.002(4) 0.026(3)
C16 0.058(4) 0.041(3) 0.090(5) 0.021(3) 0.007(3) 0.025(3)
C17 0.073(5) 0.051(4) 0.083(5) -0.004(3) 0.008(4) 0.028(3)
C18 0.122(7) 0.152(8) 0.136(8) 0.056(6) 0.077(6) 0.086(6)
C19 0.050(5) 0.110(7) 0.221(11) 0.057(7) -0.003(6) 0.016(5)
C20 0.112(6) 0.095(5) 0.096(6) 0.019(4) -0.022(5) 0.047(5)
C21 0.102(6) 0.066(5) 0.172(8) 0.063(5) 0.051(6) 0.026(4)
C22 0.108(7) 0.062(4) 0.137(7) -0.026(5) -0.011(6) 0.023(4)
O7 0.048(2) 0.054(2) 0.0394(18) 0.0031(16) 0.0063(16) 0.0039(17)
S3 0.0583(11) 0.0937(13) 0.0633(10) 0.0114(9) 0.0004(8) 0.0168(9)
O1 0.084(4) 0.130(4) 0.125(5) -0.009(4) 0.021(3) 0.046(3)
O2 0.080(4) 0.201(6) 0.086(4) -0.010(4) -0.005(3) -0.039(4)
O3 0.125(5) 0.156(5) 0.157(6) 0.095(5) 0.040(4) 0.075(4)
C23 0.113(8) 0.108(7) 0.081(6) 0.002(5) 0.017(6) 0.017(6)
F1 0.184(6) 0.217(7) 0.111(4) 0.000(4) 0.060(4) 0.045(5)
F2 0.158(6) 0.184(6) 0.101(4) -0.021(4) -0.027(4) -0.035(5)
F3 0.310(10) 0.159(5) 0.133(5) 0.082(4) -0.010(5) 0.052(6)
S4 0.0948(18) 0.133(2) 0.0969(16) 0.0393(15) 0.0048(13) 0.0191(15)
O4 0.081(5) 0.201(7) 0.206(8) 0.052(6) -0.036(5) 0.019(5)
O5 0.220(9) 0.196(8) 0.185(8) -0.050(6) 0.014(7) 0.115(7)
O6 0.188(8) 0.191(7) 0.166(7) 0.113(6) -0.003(6) -0.052(6)
C24 0.119(8) 0.099(7) 0.115(7) 0.044(6) 0.014(7) 0.010(6)
F4 0.139(5) 0.188(6) 0.160(5) 0.045(4) -0.056(4) 0.024(5)
F5 0.349(12) 0.254(8) 0.133(6) -0.034(6) 0.004(6) 0.197(9)
F6 0.252(9) 0.224(7) 0.176(6) 0.130(6) 0.021(6) -0.020(6)
O8 0.115(5) 0.125(5) 0.141(5) 0.067(4) 0.035(4) 0.028(4)
C25 0.162(9) 0.097(6) 0.190(10) 0.064(7) 0.079(8) 0.070(7)
C26 0.089(6) 0.103(7) 0.096(6) 0.044(5) 0.019(5) 0.004(5)
C27 0.138(9) 0.124(8) 0.175(12) 0.040(8) 0.032(8) 0.046(7)
O9 0.142(8) 0.232(11) 0.249(12) -0.016(9) -0.028(8) -0.023(8)
C28 0.204(15) 0.30(2) 0.114(9) 0.011(11) 0.014(9) 0.152(15)
C29 0.088(8) 0.076(7) 0.31(2) 0.026(10) 0.039(11) -0.002(6)
C30 0.25(2) 0.202(16) 0.36(3) 0.180(18) 0.072(17) 0.086(14)

loop_
_geom_bond_atom_site_label_1
_geom_bond_atom_site_label_2
_geom_bond_distance
_geom_bond_site_symmetry_2
_geom_bond_publ_flag
Ir1 O7 2.137(3) . ?
Ir1 C15 2.139(6) . ?
Ir1 C14 2.155(6) . ?
Ir1 C16 2.172(5) . ?
Ir1 C13 2.173(6) . ?
Ir1 C17 2.177(5) . ?
Ir1 S2 2.3560(13) . ?
Ir1 S1 2.3580(13) . ?
S1 C2 1.765(5) . ?
S1 C11 1.812(5) . ?
S2 C2' 1.758(5) . ?
S2 C12 1.828(5) . ?
N1 C2 1.329(6) . ?
N1 C5 1.343(7) . ?
N1 C6 1.461(7) . ?
C2 N3 1.320(6) . ?
N3 C4 1.373(6) . ?
C4 C5 1.354(8) . ?
C4 C7 1.504(8) . ?
C7 C8 1.457(10) . ?
C7 C10 1.468(9) . ?
C7 C9 1.488(10) . ?
C11 C12 1.500(7) . ?
C13 C14 1.379(9) . ?
C13 C18 1.461(9) . ?
C13 C17 1.480(9) . ?
N1' C5' 1.345(7) . ?
N1' C2' 1.348(6) . ?
N1' C6' 1.472(7) . ?
C2' N3' 1.316(6) . ?
N3' C4' 1.374(7) . ?
C4' C5' 1.353(8) . ?
C4' C7' 1.511(9) . ?
C7' C9' 1.497(11) . ?
C7' C8' 1.521(10) . ?
C7' C10' 1.547(10) . ?
C14 C15 1.417(9) . ?
C14 C19 1.485(9) . ?
C15 C16 1.418(8) . ?
C15 C20 1.499(9) . ?
C16 C17 1.385(9) . ?
C16 C21 1.517(9) . ?
C17 C22 1.477(9) . ?
S3 O2 1.403(5) . ?
S3 O1 1.412(5) . ?
S3 O3 1.433(5) . ?
S3 C23 1.781(9) . ?
C23 F3 1.258(10) . ?
C23 F2 1.299(9) . ?
C23 F1 1.348(10) . ?
S4 O6 1.340(6) . ?
S4 O4 1.406(6) . ?
S4 O5 1.418(7) . ?
S4 C24 1.736(10) . ?
C24 F6 1.214(9) . ?
C24 F5 1.292(10) . ?
C24 F4 1.361(11) . ?
O8 C26 1.236(9) . ?
C25 C26 1.453(11) . ?
C26 C27 1.382(11) . ?
O9 C29 1.198(18) . ?
C28 C29 1.339(14) . ?
C29 C30 1.35(2) . ?
